data_7210344
loop_
_publ_author_name
'Hu, Dong-Hua'
'Sun, Chun-Yi'
'Liu, Fu-Hong'
'Qin, Chao'
'Wang, Xin-Long'
'Su, Zhong-Min'

_publ_section_title
;
 A series of coordination complexes based on unsymmetrical
 multicarboxylate ligands: syntheses, structures and properties
;
_journal_issue 34
_journal_name_full CrystEngComm
_journal_page_first 6769
_journal_paper_doi 10.1039/c3ce40782a
_journal_volume 15
_journal_year 2013
_chemical_formula_sum 'C30 H34 Co3 N2 O16'
_chemical_formula_weight 855.38
_chemical_name_systematic
; 
 ? 
;
_space_group_IT_number 15
_symmetry_cell_setting monoclinic
_symmetry_space_group_name_Hall '-C 2yc'
_symmetry_space_group_name_H-M 'C 1 2/c 1'
_atom_sites_solution_hydrogens geom
_atom_sites_solution_primary direct
_atom_sites_solution_secondary difmap
_audit_creation_method SHELXL-97
_cell_angle_alpha 90.000(5)
_cell_angle_beta 119.611(5)
_cell_angle_gamma 90.000(5)
_cell_formula_units_Z 4
_cell_length_a 26.884(5)
_cell_length_b 6.861(5)
_cell_length_c 20.315(5)
_cell_measurement_reflns_used 7655
_cell_measurement_temperature 296(2)
_cell_measurement_theta_max 25.00
_cell_measurement_theta_min 1.74
_cell_volume 3258(3)
_computing_cell_refinement 'SAINT (Bruker, 1999)'
_computing_data_collection 'SMART (Bruker, 1997)'
_computing_data_reduction SAINT
_computing_molecular_graphics 'SHELXTL-PLUS (Sheldrick, 1990)'
_computing_publication_material SHELXL-97
_computing_structure_refinement 'SHELXL-97 (Sheldrick, 1997)'
_computing_structure_solution 'SHELXS-97 (Sheldrick, 1997)'
_diffrn_ambient_temperature 296(2)
_diffrn_measured_fraction_theta_full 0.990
_diffrn_measured_fraction_theta_max 0.990
_diffrn_measurement_device_type 'Bruker APEX CCD area-detector'
_diffrn_measurement_method '\w scans'
_diffrn_radiation_monochromator graphite
_diffrn_radiation_source 'fine-focus sealed tube'
_diffrn_radiation_type MoK\a
_diffrn_radiation_wavelength 0.71073
_diffrn_reflns_av_R_equivalents 0.0287
_diffrn_reflns_av_sigmaI/netI 0.0357
_diffrn_reflns_limit_h_max 31
_diffrn_reflns_limit_h_min -24
_diffrn_reflns_limit_k_max 8
_diffrn_reflns_limit_k_min -8
_diffrn_reflns_limit_l_max 21
_diffrn_reflns_limit_l_min -24
_diffrn_reflns_number 7655
_diffrn_reflns_theta_full 25.00
_diffrn_reflns_theta_max 25.00
_diffrn_reflns_theta_min 1.74
_exptl_absorpt_coefficient_mu 1.591
_exptl_absorpt_correction_T_max 0.7014
_exptl_absorpt_correction_T_min 0.6825
_exptl_absorpt_correction_type multi-scan
_exptl_absorpt_process_details 'SADABS (Sheldrick, 1996)'
_exptl_crystal_colour purple
_exptl_crystal_density_diffrn 1.744
_exptl_crystal_density_method 'not measured'
_exptl_crystal_description block
_exptl_crystal_F_000 1748
_exptl_crystal_size_max 0.26
_exptl_crystal_size_mid 0.24
_exptl_crystal_size_min 0.24
_refine_diff_density_max 0.740
_refine_diff_density_min -0.677
_refine_diff_density_rms 0.085
_refine_ls_extinction_coef 0.00015(10)
_refine_ls_extinction_expression Fc^*^=kFc[1+0.001xFc^2^\l^3^/sin(2\q)]^-1/4^
_refine_ls_extinction_method SHELXL
_refine_ls_goodness_of_fit_ref 1.009
_refine_ls_hydrogen_treatment mixed
_refine_ls_matrix_type full
_refine_ls_number_parameters 233
_refine_ls_number_reflns 2846
_refine_ls_number_restraints 0
_refine_ls_restrained_S_all 1.009
_refine_ls_R_factor_all 0.0549
_refine_ls_R_factor_gt 0.0397
_refine_ls_shift/su_max 0.000
_refine_ls_shift/su_mean 0.000
_refine_ls_structure_factor_coef Fsqd
_refine_ls_weighting_details 'calc w=1/[\s^2^(Fo^2^)+(0.0567P)^2^+11.4019P] where P=(Fo^2^+2Fc^2^)/3'
_refine_ls_weighting_scheme calc
_refine_ls_wR_factor_gt 0.0984
_refine_ls_wR_factor_ref 0.1083
_reflns_number_gt 2290
_reflns_number_total 2846
_reflns_threshold_expression >2sigma(I)
_cod_data_source_file c3ce40782a.txt
_cod_data_source_block www
_cod_depositor_comments
;
The following automatic conversions were performed:

'_symmetry_cell_setting' value 'Monoclinic' changed to 'monoclinic'
according to /home/saulius/struct/CIF-dictionaries/cif_core.dic
dictionary named 'cif_core.dic' version 2.4.2 from 2011-04-26.

Automatic conversion script
Id: cif_fix_values 1891 2012-01-12 08:04:46Z andrius 
;
_cod_original_sg_symbol_H-M C2/c
_cod_database_code 7210344

loop_
_symmetry_equiv_pos_as_xyz
'x, y, z'
'-x, y, -z+1/2'
'x+1/2, y+1/2, z'
'-x+1/2, y+1/2, -z+1/2'
'-x, -y, -z'
'x, -y, z-1/2'
'-x+1/2, -y+1/2, -z'
'x+1/2, -y+1/2, z-1/2'

loop_
_atom_site_label
_atom_site_type_symbol
_atom_site_fract_x
_atom_site_fract_y
_atom_site_fract_z
_atom_site_U_iso_or_equiv
_atom_site_adp_type
_atom_site_occupancy
_atom_site_symmetry_multiplicity
_atom_site_calc_flag
_atom_site_refinement_flags
C1 C 0.07913(17) 0.3312(6) 0.8607(2) 0.0296(9) Uani 1 1 d .
C2 C 0.07305(19) 0.4962(7) 0.8204(3) 0.0366(10) Uani 1 1 d .
H2A H 0.0499 0.5965 0.8208 0.044 Uiso 1 1 calc R
C3 C 0.1011(2) 0.5173(7) 0.7785(3) 0.0402(11) Uani 1 1 d .
H3A H 0.0961 0.6296 0.7502 0.048 Uiso 1 1 calc R
C4 C 0.13622(17) 0.3697(6) 0.7794(2) 0.0301(9) Uani 1 1 d .
C5 C 0.1418(2) 0.2021(7) 0.8182(3) 0.0408(11) Uani 1 1 d .
H5A H 0.1647 0.1016 0.8173 0.049 Uiso 1 1 calc R
C6 C 0.1137(2) 0.1814(7) 0.8583(3) 0.0393(11) Uani 1 1 d .
H6A H 0.1175 0.0661 0.8845 0.047 Uiso 1 1 calc R
C7 C 0.05215(17) 0.3070(6) 0.9093(2) 0.0284(9) Uani 1 1 d .
C8 C 0.22531(19) 0.5202(7) 0.6996(3) 0.0445(12) Uani 1 1 d .
H8A H 0.2577 0.4929 0.7483 0.067 Uiso 1 1 calc R
H8B H 0.2321 0.6380 0.6797 0.067 Uiso 1 1 calc R
H8C H 0.2196 0.4142 0.6658 0.067 Uiso 1 1 calc R
C9 C 0.17215(17) 0.5451(6) 0.7076(3) 0.0336(10) Uani 1 1 d .
H9A H 0.1785 0.6541 0.7421 0.040 Uiso 1 1 calc R
C10 C 0.11950(16) 0.5910(6) 0.6306(2) 0.0249(8) Uani 1 1 d .
C11 C 0.13792(19) 1.2591(7) 0.5047(3) 0.0432(12) Uani 1 1 d .
H11A H 0.1056 1.3361 0.4897 0.052 Uiso 1 1 calc R
C12 C 0.17994(19) 1.3264(7) 0.4903(3) 0.0460(13) Uani 1 1 d .
H12A H 0.1756 1.4472 0.4674 0.055 Uiso 1 1 calc R
C13 C 0.22755(16) 1.2188(6) 0.5091(2) 0.0295(9) Uani 1 1 d .
C14 C 0.2312(2) 1.0458(8) 0.5452(4) 0.073(2) Uani 1 1 d .
H14A H 0.2630 0.9659 0.5603 0.088 Uiso 1 1 calc R
C15 C 0.1883(2) 0.9898(8) 0.5592(4) 0.071(2) Uani 1 1 d .
H15A H 0.1926 0.8730 0.5847 0.085 Uiso 1 1 calc R
Co1 Co 0.0000 0.5000 0.5000 0.0196(2) Uani 1 2 d S
Co2 Co 0.06409(2) 0.96221(7) 0.53436(3) 0.02181(17) Uani 1 1 d .
N1 N 0.14086(14) 1.0928(5) 0.5384(2) 0.0306(8) Uani 1 1 d .
O1 O 0.04966(13) 0.1336(4) 0.92942(17) 0.0356(7) Uani 1 1 d .
O2 O 0.03470(12) 0.4536(4) 0.92805(16) 0.0303(7) Uani 1 1 d .
O3 O 0.16678(12) 0.3723(4) 0.74128(17) 0.0363(7) Uani 1 1 d .
O4 O 0.07921(12) 0.4721(4) 0.60220(15) 0.0293(6) Uani 1 1 d .
O5 O 0.12208(12) 0.7497(4) 0.60316(19) 0.0411(8) Uani 1 1 d .
O6 O -0.00686(10) 0.8019(3) 0.52187(15) 0.0213(6) Uani 1 1 d .
H5 H 0.0046 0.7946 0.5690 0.026 Uiso 1 1 d R
O1W O 0.07795(14) 1.0874(4) 0.63646(17) 0.0387(7) Uani 1 1 d .
H1 H 0.0628 1.0792 0.6644 0.046 Uiso 1 1 d R
H2 H 0.1123 1.0670 0.6710 0.046 Uiso 1 1 d R
O2W O -0.0108(3) -0.0916(10) 0.8097(4) 0.129(2) Uani 1 1 d .

loop_
_atom_site_aniso_label
_atom_site_aniso_U_11
_atom_site_aniso_U_22
_atom_site_aniso_U_33
_atom_site_aniso_U_23
_atom_site_aniso_U_13
_atom_site_aniso_U_12
C1 0.033(2) 0.038(2) 0.024(2) -0.0016(18) 0.0190(19) -0.0022(18)
C2 0.035(2) 0.043(3) 0.040(3) 0.009(2) 0.026(2) 0.0093(19)
C3 0.052(3) 0.042(3) 0.037(3) 0.014(2) 0.030(2) 0.008(2)
C4 0.025(2) 0.041(2) 0.029(2) 0.0014(18) 0.0174(18) 0.0039(18)
C5 0.052(3) 0.042(3) 0.043(3) 0.007(2) 0.035(3) 0.011(2)
C6 0.048(3) 0.039(3) 0.044(3) 0.005(2) 0.032(2) 0.009(2)
C7 0.028(2) 0.034(2) 0.027(2) -0.0039(18) 0.0169(19) -0.0014(17)
C8 0.028(2) 0.061(3) 0.049(3) 0.015(2) 0.022(2) -0.001(2)
C9 0.031(2) 0.037(2) 0.039(3) 0.0064(19) 0.022(2) -0.0038(18)
C10 0.028(2) 0.028(2) 0.030(2) 0.0028(17) 0.0226(18) 0.0006(17)
C11 0.033(2) 0.032(2) 0.080(4) 0.017(2) 0.040(3) 0.0116(19)
C12 0.039(3) 0.033(2) 0.083(4) 0.026(2) 0.043(3) 0.011(2)
C13 0.022(2) 0.034(2) 0.036(2) 0.0102(18) 0.0173(19) 0.0020(17)
C14 0.042(3) 0.066(4) 0.132(6) 0.068(4) 0.058(4) 0.028(3)
C15 0.039(3) 0.068(4) 0.117(5) 0.065(4) 0.047(3) 0.020(3)
Co1 0.0253(4) 0.0142(4) 0.0258(4) 0.0001(3) 0.0175(3) -0.0008(3)
Co2 0.0237(3) 0.0182(3) 0.0299(3) 0.0009(2) 0.0181(2) -0.0022(2)
N1 0.0263(18) 0.0334(19) 0.040(2) 0.0077(16) 0.0227(16) -0.0004(15)
O1 0.058(2) 0.0247(16) 0.0422(18) 0.0010(13) 0.0388(17) 0.0017(14)
O2 0.0413(17) 0.0261(15) 0.0373(17) -0.0010(12) 0.0299(15) 0.0015(13)
O3 0.0373(16) 0.0419(18) 0.0403(18) 0.0101(14) 0.0272(15) 0.0058(14)
O4 0.0315(15) 0.0274(15) 0.0282(16) 0.0018(12) 0.0141(13) -0.0023(12)
O5 0.0278(16) 0.0339(17) 0.062(2) 0.0208(15) 0.0224(15) 0.0001(13)
O6 0.0261(14) 0.0189(13) 0.0247(14) 0.0009(10) 0.0170(12) -0.0020(10)
O1W 0.0513(19) 0.0398(17) 0.0272(16) -0.0020(13) 0.0212(15) -0.0026(15)
O2W 0.135(5) 0.096(4) 0.145(6) -0.020(4) 0.061(4) -0.008(4)

loop_
_atom_type_symbol
_atom_type_description
_atom_type_scat_dispersion_real
_atom_type_scat_dispersion_imag
_atom_type_scat_source
C C 0.0033 0.0016 'International Tables Vol C Tables 4.2.6.8 and 6.1.1.4'
H H 0.0000 0.0000 'International Tables Vol C Tables 4.2.6.8 and 6.1.1.4'
N N 0.0061 0.0033 'International Tables Vol C Tables 4.2.6.8 and 6.1.1.4'
O O 0.0106 0.0060 'International Tables Vol C Tables 4.2.6.8 and 6.1.1.4'
Co Co 0.3494 0.9721 'International Tables Vol C Tables 4.2.6.8 and 6.1.1.4'

loop_
_geom_angle_atom_site_label_1
_geom_angle_atom_site_label_2
_geom_angle_atom_site_label_3
_geom_angle
_geom_angle_site_symmetry_1
_geom_angle_site_symmetry_3
C2 C1 C6 118.3(4) . .
C2 C1 C7 122.5(4) . .
C6 C1 C7 119.2(4) . .
C1 C2 C3 120.9(4) . .
C1 C2 H2A 119.6 . .
C3 C2 H2A 119.6 . .
C4 C3 C2 119.2(4) . .
C4 C3 H3A 120.4 . .
C2 C3 H3A 120.4 . .
C5 C4 C3 120.5(4) . .
C5 C4 O3 114.3(4) . .
C3 C4 O3 125.2(4) . .
C4 C5 C6 120.0(4) . .
C4 C5 H5A 120.0 . .
C6 C5 H5A 120.0 . .
C5 C6 C1 121.1(4) . .
C5 C6 H6A 119.5 . .
C1 C6 H6A 119.5 . .
O2 C7 O1 124.7(4) . .
O2 C7 C1 119.4(4) . .
O1 C7 C1 115.9(3) . .
C9 C8 H8A 109.5 . .
C9 C8 H8B 109.5 . .
H8A C8 H8B 109.5 . .
C9 C8 H8C 109.5 . .
H8A C8 H8C 109.5 . .
H8B C8 H8C 109.5 . .
O3 C9 C8 106.5(3) . .
O3 C9 C10 113.7(3) . .
C8 C9 C10 110.8(4) . .
O3 C9 H9A 108.6 . .
C8 C9 H9A 108.6 . .
C10 C9 H9A 108.6 . .
O5 C10 O4 126.5(4) . .
O5 C10 C9 114.2(4) . .
O4 C10 C9 119.3(3) . .
N1 C11 C12 123.8(4) . .
N1 C11 H11A 118.1 . .
C12 C11 H11A 118.1 . .
C13 C12 C11 121.0(4) . .
C13 C12 H12A 119.5 . .
C11 C12 H12A 119.5 . .
C12 C13 C14 115.4(4) . .
C12 C13 C13 122.7(5) . 7_576
C14 C13 C13 121.9(5) . 7_576
C13 C14 C15 120.4(4) . .
C13 C14 H14A 119.8 . .
C15 C14 H14A 119.8 . .
N1 C15 C14 123.9(4) . .
N1 C15 H15A 118.0 . .
C14 C15 H15A 118.0 . .
O2 Co1 O2 180.000(1) 2_556 6_565
O2 Co1 O4 83.23(11) 2_556 .
O2 Co1 O4 96.77(11) 6_565 .
O2 Co1 O4 96.77(11) 2_556 5_566
O2 Co1 O4 83.23(11) 6_565 5_566
O4 Co1 O4 180.000(1) . 5_566
O2 Co1 O6 83.67(10) 2_556 .
O2 Co1 O6 96.33(10) 6_565 .
O4 Co1 O6 91.83(10) . .
O4 Co1 O6 88.17(10) 5_566 .
O2 Co1 O6 96.33(10) 2_556 5_566
O2 Co1 O6 83.67(10) 6_565 5_566
O4 Co1 O6 88.17(10) . 5_566
O4 Co1 O6 91.83(10) 5_566 5_566
O6 Co1 O6 180.000(1) . 5_566
O1 Co2 O5 99.51(13) 6_565 .
O1 Co2 O1W 174.33(12) 6_565 .
O5 Co2 O1W 85.13(13) . .
O1 Co2 O6 90.70(11) 6_565 .
O5 Co2 O6 92.77(11) . .
O1W Co2 O6 92.34(11) . .
O1 Co2 O6 88.34(11) 6_565 5_576
O5 Co2 O6 172.12(12) . 5_576
O1W Co2 O6 87.00(11) . 5_576
O6 Co2 O6 87.76(10) . 5_576
O1 Co2 N1 82.18(13) 6_565 .
O5 Co2 N1 83.32(12) . .
O1W Co2 N1 95.20(13) . .
O6 Co2 N1 171.17(12) . .
O6 Co2 N1 97.20(12) 5_576 .
C11 N1 C15 115.4(4) . .
C11 N1 Co2 121.2(3) . .
C15 N1 Co2 121.8(3) . .
C7 O1 Co2 127.9(3) . 6_566
C7 O2 Co1 134.1(3) . 2_556
C4 O3 C9 121.0(3) . .
C10 O4 Co1 128.0(3) . .
C10 O5 Co2 136.4(3) . .
Co2 O6 Co2 92.24(10) . 5_576
Co2 O6 Co1 111.33(11) . .
Co2 O6 Co1 137.25(13) 5_576 .
Co2 O6 H5 95.3 . .
Co2 O6 H5 114.3 5_576 .
Co1 O6 H5 99.0 . .
Co2 O1W H1 136.3 . .
Co2 O1W H2 109.7 . .
H1 O1W H2 97.0 . .

loop_
_geom_bond_atom_site_label_1
_geom_bond_atom_site_label_2
_geom_bond_distance
_geom_bond_site_symmetry_2
C1 C2 1.358(6) .
C1 C6 1.402(6) .
C1 C7 1.495(5) .
C2 C3 1.396(6) .
C2 H2A 0.9300 .
C3 C4 1.379(6) .
C3 H3A 0.9300 .
C4 C5 1.360(6) .
C4 O3 1.379(5) .
C5 C6 1.365(6) .
C5 H5A 0.9300 .
C6 H6A 0.9300 .
C7 O2 1.246(5) .
C7 O1 1.271(5) .
C8 C9 1.525(6) .
C8 H8A 0.9600 .
C8 H8B 0.9600 .
C8 H8C 0.9600 .
C9 O3 1.411(5) .
C9 C10 1.537(6) .
C9 H9A 0.9800 .
C10 O5 1.241(5) .
C10 O4 1.247(5) .
C11 N1 1.313(5) .
C11 C12 1.379(6) .
C11 H11A 0.9300 .
C12 C13 1.359(6) .
C12 H12A 0.9300 .
C13 C14 1.373(6) .
C13 C13 1.491(7) 7_576
C14 C15 1.373(7) .
C14 H14A 0.9300 .
C15 N1 1.330(6) .
C15 H15A 0.9300 .
Co1 O2 2.111(3) 2_556
Co1 O2 2.111(3) 6_565
Co1 O4 2.124(3) .
Co1 O4 2.124(3) 5_566
Co1 O6 2.145(3) .
Co1 O6 2.145(3) 5_566
Co2 O1 2.076(3) 6_565
Co2 O5 2.087(3) .
Co2 O1W 2.101(3) .
Co2 O6 2.106(2) .
Co2 O6 2.134(3) 5_576
Co2 N1 2.214(3) .
O1 Co2 2.076(3) 6_566
O2 Co1 2.111(3) 2_556
O6 Co2 2.134(3) 5_576
O6 H5 0.8499 .
O1W H1 0.8500 .
O1W H2 0.8500 .
